data_7700564
loop_
_publ_author_name
'Sutradhar, Manas'
'Roy Barman, Tannistha'
'Alegria, Elisabete C. B. A.'
'Guedes da Silva, M F\'atima C'
'Liu, Cai-Ming'
'Kou, Hui-Zhong'
'Pombeiro, Armando J. L.'

_publ_section_title
;
 Cu(ii) complexes of N-rich aroylhydrazone: magnetism and catalytic
 activity towards microwave-assisted oxidation of xylenes.
;
_journal_issue 34
_journal_name_full 'Dalton transactions (Cambridge, England : 2003)'
_journal_page_first 12839
_journal_page_last 12849
_journal_paper_doi 10.1039/c9dt02196e
_journal_volume 48
_journal_year 2019
_chemical_formula_moiety 'C17 H15 Cl3 Cu2 N6 O2'
_chemical_formula_sum 'C17 H15 Cl3 Cu2 N6 O2'
_chemical_formula_weight 568.78
_space_group_crystal_system monoclinic
_space_group_IT_number 14
_space_group_name_Hall '-P 2yn'
_space_group_name_H-M_alt 'P 1 21/n 1'
_symmetry_space_group_name_Hall '-P 2yn'
_symmetry_space_group_name_H-M 'P 1 21/n 1'
_atom_sites_solution_hydrogens mixed
_audit_creation_method SHELXL-2014
_audit_update_record
;
2019-05-23 deposited with the CCDC.    2019-07-15 downloaded from the CCDC.
;
_cell_angle_alpha 90
_cell_angle_beta 100.410(5)
_cell_angle_gamma 90
_cell_formula_units_Z 4
_cell_length_a 7.601(5)
_cell_length_b 23.571(5)
_cell_length_c 11.823(5)
_cell_measurement_reflns_used 8992
_cell_measurement_temperature 297(2)
_cell_measurement_theta_max 28.23
_cell_measurement_theta_min 2.46
_cell_volume 2083.4(17)
_computing_cell_refinement 'Bruker SAINT'
_computing_data_collection 'Bruker APEX2'
_computing_data_reduction 'Bruker SAINT'
_computing_molecular_graphics 'Bruker SHELXTL'
_computing_publication_material 'Bruker SHELXTL'
_computing_structure_refinement 'SHELXL-2014 (Sheldrick 2014)'
_computing_structure_solution 'SHELXS-97 (Sheldrick 2008)'
_diffrn_ambient_temperature 297(2)
_diffrn_measured_fraction_theta_full 0.997
_diffrn_measured_fraction_theta_max 0.993
_diffrn_measurement_device_type 'Bruker APEX-II CCD'
_diffrn_measurement_method '\f and \w scans'
_diffrn_radiation_type MoK\a
_diffrn_radiation_wavelength 0.71073
_diffrn_reflns_av_R_equivalents 0.0276
_diffrn_reflns_av_unetI/netI 0.0147
_diffrn_reflns_Laue_measured_fraction_full 0.997
_diffrn_reflns_Laue_measured_fraction_max 0.993
_diffrn_reflns_limit_h_max 10
_diffrn_reflns_limit_h_min -9
_diffrn_reflns_limit_k_max 30
_diffrn_reflns_limit_k_min -31
_diffrn_reflns_limit_l_max 15
_diffrn_reflns_limit_l_min -15
_diffrn_reflns_number 39522
_diffrn_reflns_point_group_measured_fraction_full 0.997
_diffrn_reflns_point_group_measured_fraction_max 0.993
_diffrn_reflns_theta_full 25.242
_diffrn_reflns_theta_max 28.361
_diffrn_reflns_theta_min 2.461
_exptl_absorpt_coefficient_mu 2.454
_exptl_absorpt_correction_T_max 0.796
_exptl_absorpt_correction_T_min 0.495
_exptl_absorpt_correction_type multi-scan
_exptl_absorpt_process_details sadabs
_exptl_crystal_colour Green
_exptl_crystal_density_diffrn 1.813
_exptl_crystal_description Plate
_exptl_crystal_F_000 1136
_exptl_crystal_size_max 0.32
_exptl_crystal_size_mid 0.24
_exptl_crystal_size_min 0.09
_refine_diff_density_max 0.372
_refine_diff_density_min -0.436
_refine_diff_density_rms 0.062
_refine_ls_extinction_method none
_refine_ls_goodness_of_fit_ref 1.091
_refine_ls_hydrogen_treatment mixed
_refine_ls_matrix_type full
_refine_ls_number_parameters 274
_refine_ls_number_reflns 5172
_refine_ls_number_restraints 0
_refine_ls_restrained_S_all 1.091
_refine_ls_R_factor_all 0.0335
_refine_ls_R_factor_gt 0.0272
_refine_ls_shift/su_max 0.002
_refine_ls_shift/su_mean 0.000
_refine_ls_structure_factor_coef Fsqd
_refine_ls_weighting_details 'w=1/[\s^2^(Fo^2^)+(0.0298P)^2^+1.5288P] where P=(Fo^2^+2Fc^2^)/3'
_refine_ls_weighting_scheme calc
_refine_ls_wR_factor_gt 0.0649
_refine_ls_wR_factor_ref 0.0675
_reflns_Friedel_coverage 0.000
_reflns_number_gt 4569
_reflns_number_total 5172
_reflns_threshold_expression 'I > 2\s(I)'
_cod_data_source_file c9dt02196e2.cif
_cod_data_source_block shelx
_cod_depositor_comments
;
The following automatic conversions were performed:

'_exptl_absorpt_correction_type' value 'Multi-scan' changed to
'multi-scan' according to
/home/data/users/saulius/crontab/automatic-downloads/rss-feeds/RSC/lib/dictionaries/cif_core.dic
dictionary named 'cif_core.dic' version 2.4.2 from 2011-04-26.

Automatic conversion script
Id: cif_fix_values 4973 2017-02-22 13:04:09Z antanas 

 Adding full bibliography for 7700564--7700566.cif.
;
_cod_database_code 7700564
_shelx_space_group_comment
;
The symmetry employed for this shelxl refinement is uniquely defined
by the following loop, which should always be used as a source of
symmetry information in preference to the above space-group names.
They are only intended as comments.
;
_shelx_estimated_absorpt_t_min 0.498
_shelx_estimated_absorpt_t_max 0.802
_shelxl_version_number 2014-3

loop_
_space_group_symop_operation_xyz
'x, y, z'
'-x+1/2, y+1/2, -z+1/2'
'-x, -y, -z'
'x-1/2, -y-1/2, z-1/2'

loop_
_atom_site_label
_atom_site_type_symbol
_atom_site_fract_x
_atom_site_fract_y
_atom_site_fract_z
_atom_site_U_iso_or_equiv
_atom_site_adp_type
_atom_site_occupancy
_atom_site_site_symmetry_order
_atom_site_calc_flag
_atom_site_refinement_flags_posn
_atom_site_refinement_flags_adp
Cu1 Cu 0.18793(3) 0.18786(2) 0.10978(2) 0.02478(7) Uani 1 1 d . .
Cu2 Cu 0.29136(3) 0.38524(2) 0.08339(2) 0.02601(7) Uani 1 1 d . .
Cl1 Cl -0.01025(8) 0.17906(3) -0.07848(5) 0.03963(13) Uani 1 1 d . .
Cl2 Cl 0.28499(8) 0.09981(2) 0.15018(6) 0.04148(14) Uani 1 1 d . .
Cl3 Cl 0.22260(7) 0.46110(2) -0.02796(5) 0.03721(12) Uani 1 1 d . .
O1 O 0.41213(18) 0.22007(6) 0.05161(12) 0.0266(3) Uani 1 1 d . .
O2 O 0.4965(3) 0.41578(8) 0.24106(16) 0.0479(4) Uani 1 1 d . .
N1 N -0.0130(2) 0.19032(7) 0.20021(14) 0.0263(3) Uani 1 1 d . .
N2 N 0.0984(2) 0.39155(7) 0.18115(15) 0.0271(3) Uani 1 1 d . .
N3 N 0.1733(2) 0.27005(6) 0.14244(13) 0.0223(3) Uani 1 1 d . .
N4 N 0.2975(2) 0.30385(6) 0.10669(14) 0.0236(3) Uani 1 1 d . .
N5 N 0.5119(2) 0.36495(7) 0.01631(14) 0.0261(3) Uani 1 1 d . .
N6 N 0.8164(2) 0.32459(8) -0.05637(17) 0.0357(4) Uani 1 1 d . .
C1 C -0.1151(3) 0.14586(9) 0.2149(2) 0.0348(5) Uani 1 1 d . .
H1 H -0.0797 0.1100 0.1953 0.042 Uiso 1 1 calc R U
C2 C -0.2720(3) 0.15110(10) 0.2583(2) 0.0391(5) Uani 1 1 d . .
H2 H -0.3393 0.1193 0.2692 0.047 Uiso 1 1 calc R U
C3 C -0.3260(3) 0.20426(10) 0.28498(19) 0.0357(5) Uani 1 1 d . .
H3 H -0.4307 0.2088 0.3143 0.043 Uiso 1 1 calc R U
C4 C -0.2229(3) 0.25136(9) 0.26777(17) 0.0292(4) Uani 1 1 d . .
H4 H -0.2597 0.2877 0.2833 0.035 Uiso 1 1 calc R U
C5 C -0.0646(2) 0.24321(8) 0.22715(15) 0.0233(4) Uani 1 1 d . .
C6 C 0.0594(2) 0.28896(8) 0.20304(15) 0.0219(3) Uani 1 1 d . .
C7 C 0.0489(2) 0.34810(8) 0.24430(17) 0.0245(4) Uani 1 1 d . .
C8 C -0.0098(3) 0.35843(9) 0.34701(18) 0.0334(4) Uani 1 1 d . .
H8 H -0.0372 0.3282 0.3914 0.040 Uiso 1 1 calc R U
C9 C -0.0276(4) 0.41357(10) 0.3834(2) 0.0466(6) Uani 1 1 d . .
H9 H -0.0641 0.4208 0.4529 0.056 Uiso 1 1 calc R U
C10 C 0.0096(4) 0.45753(10) 0.3147(2) 0.0487(6) Uani 1 1 d . .
H10 H -0.0081 0.4950 0.3345 0.058 Uiso 1 1 calc R U
C11 C 0.0741(3) 0.44469(9) 0.2152(2) 0.0380(5) Uani 1 1 d . .
H11 H 0.1018 0.4745 0.1699 0.046 Uiso 1 1 calc R U
C12 C 0.4132(2) 0.27282(8) 0.05897(15) 0.0212(3) Uani 1 1 d . .
C13 C 0.5467(2) 0.30914(8) 0.01505(16) 0.0227(4) Uani 1 1 d . .
C14 C 0.6981(3) 0.28905(9) -0.02215(17) 0.0276(4) Uani 1 1 d . .
H14 H 0.7181 0.2502 -0.0234 0.033 Uiso 1 1 calc R U
C15 C 0.7803(3) 0.37959(10) -0.0534(2) 0.0357(5) Uani 1 1 d . .
H15 H 0.8603 0.4053 -0.0758 0.043 Uiso 1 1 calc R U
C16 C 0.6279(3) 0.40042(9) -0.0181(2) 0.0333(4) Uani 1 1 d . .
H16 H 0.6069 0.4393 -0.0186 0.040 Uiso 1 1 calc R U
C17 C 0.5230(5) 0.47231(15) 0.2858(4) 0.0789(11) Uani 1 1 d . .
H17A H 0.5168 0.4999 0.2255 0.095 Uiso 1 1 d R U
H17B H 0.6385 0.4740 0.3345 0.095 Uiso 1 1 d R U
H17C H 0.4321 0.4802 0.3304 0.095 Uiso 1 1 d R U
H22 H 0.507(6) 0.393(2) 0.289(4) 0.118 Uiso 1 1 d . U

loop_
_atom_site_aniso_label
_atom_site_aniso_U_11
_atom_site_aniso_U_22
_atom_site_aniso_U_33
_atom_site_aniso_U_23
_atom_site_aniso_U_13
_atom_site_aniso_U_12
Cu1 0.02826(13) 0.01871(11) 0.02964(13) -0.00007(9) 0.01128(9) -0.00152(8)
Cu2 0.02850(13) 0.01835(11) 0.03468(14) 0.00411(9) 0.01508(10) 0.00140(9)
Cl1 0.0397(3) 0.0451(3) 0.0331(3) -0.0067(2) 0.0040(2) -0.0009(2)
Cl2 0.0478(3) 0.0234(2) 0.0569(3) 0.0079(2) 0.0194(3) 0.0062(2)
Cl3 0.0418(3) 0.0256(2) 0.0468(3) 0.0129(2) 0.0149(2) 0.0040(2)
O1 0.0277(7) 0.0213(6) 0.0334(7) -0.0007(5) 0.0125(6) 0.0003(5)
O2 0.0563(11) 0.0428(10) 0.0429(10) 0.0028(8) 0.0046(8) -0.0041(8)
N1 0.0278(8) 0.0240(8) 0.0284(8) 0.0024(6) 0.0085(7) -0.0037(6)
N2 0.0275(8) 0.0209(7) 0.0357(9) 0.0029(6) 0.0133(7) 0.0020(6)
N3 0.0231(7) 0.0196(7) 0.0259(8) 0.0018(6) 0.0091(6) -0.0022(6)
N4 0.0251(8) 0.0190(7) 0.0297(8) 0.0010(6) 0.0131(6) -0.0026(6)
N5 0.0251(8) 0.0240(8) 0.0313(9) 0.0020(6) 0.0106(7) -0.0022(6)
N6 0.0256(9) 0.0423(10) 0.0420(10) 0.0043(8) 0.0136(8) -0.0001(7)
C1 0.0361(11) 0.0269(10) 0.0421(12) 0.0020(9) 0.0087(9) -0.0082(8)
C2 0.0345(11) 0.0416(12) 0.0418(12) 0.0086(10) 0.0080(9) -0.0154(9)
C3 0.0228(10) 0.0526(13) 0.0329(11) 0.0066(10) 0.0081(8) -0.0076(9)
C4 0.0235(9) 0.0372(11) 0.0279(10) 0.0032(8) 0.0071(7) -0.0007(8)
C5 0.0235(9) 0.0255(9) 0.0214(8) 0.0028(7) 0.0055(7) -0.0032(7)
C6 0.0228(8) 0.0229(9) 0.0210(8) 0.0027(7) 0.0064(7) -0.0005(7)
C7 0.0241(9) 0.0230(9) 0.0280(9) 0.0010(7) 0.0090(7) 0.0018(7)
C8 0.0412(12) 0.0300(10) 0.0331(11) 0.0000(8) 0.0174(9) -0.0004(9)
C9 0.0630(16) 0.0367(12) 0.0485(14) -0.0112(11) 0.0327(13) -0.0024(11)
C10 0.0623(16) 0.0263(11) 0.0660(17) -0.0088(11) 0.0346(14) 0.0019(11)
C11 0.0433(12) 0.0217(10) 0.0549(14) 0.0034(9) 0.0246(11) 0.0024(8)
C12 0.0203(8) 0.0222(8) 0.0214(8) 0.0005(7) 0.0046(7) -0.0007(6)
C13 0.0213(8) 0.0247(9) 0.0226(9) 0.0017(7) 0.0050(7) -0.0015(7)
C14 0.0236(9) 0.0307(10) 0.0297(10) 0.0013(8) 0.0077(8) 0.0009(7)
C15 0.0278(10) 0.0399(12) 0.0417(12) 0.0049(9) 0.0123(9) -0.0081(9)
C16 0.0324(11) 0.0265(10) 0.0437(12) 0.0023(9) 0.0139(9) -0.0070(8)
C17 0.072(2) 0.0571(19) 0.102(3) -0.0159(19) 0.001(2) -0.0076(17)

loop_
_atom_type_symbol
_atom_type_description
_atom_type_scat_dispersion_real
_atom_type_scat_dispersion_imag
_atom_type_scat_source
C C 0.0033 0.0016 'International Tables Vol C Tables 4.2.6.8 and 6.1.1.4'
H H 0.0000 0.0000 'International Tables Vol C Tables 4.2.6.8 and 6.1.1.4'
Cl Cl 0.1484 0.1585 'International Tables Vol C Tables 4.2.6.8 and 6.1.1.4'
Cu Cu 0.3201 1.2651 'International Tables Vol C Tables 4.2.6.8 and 6.1.1.4'
N N 0.0061 0.0033 'International Tables Vol C Tables 4.2.6.8 and 6.1.1.4'
O O 0.0106 0.0060 'International Tables Vol C Tables 4.2.6.8 and 6.1.1.4'

loop_
_geom_angle_atom_site_label_1
_geom_angle_atom_site_label_2
_geom_angle_atom_site_label_3
_geom_angle
N3 Cu1 N1 78.13(6)
N3 Cu1 O1 77.71(6)
N1 Cu1 O1 154.62(6)
N3 Cu1 Cl2 153.85(5)
N1 Cu1 Cl2 99.57(5)
O1 Cu1 Cl2 98.68(5)
N3 Cu1 Cl1 102.23(5)
N1 Cu1 Cl1 94.79(7)
O1 Cu1 Cl1 97.77(6)
Cl2 Cu1 Cl1 103.92(3)
N4 Cu2 N2 89.60(6)
N4 Cu2 N5 79.77(6)
N2 Cu2 N5 165.69(7)
N4 Cu2 Cl3 151.23(5)
N2 Cu2 Cl3 99.29(5)
N5 Cu2 Cl3 94.60(5)
N4 Cu2 O2 101.40(7)
N2 Cu2 O2 88.26(8)
N5 Cu2 O2 84.53(8)
Cl3 Cu2 O2 106.15(5)
C12 O1 Cu1 109.54(11)
C17 O2 Cu2 127.9(2)
C17 O2 H22 113(4)
Cu2 O2 H22 110(4)
C1 N1 C5 119.31(18)
C1 N1 Cu1 124.12(15)
C5 N1 Cu1 115.32(12)
C11 N2 C7 118.18(17)
C11 N2 Cu2 113.15(13)
C7 N2 Cu2 123.89(13)
C6 N3 N4 122.70(16)
C6 N3 Cu1 120.62(12)
N4 N3 Cu1 116.44(11)
C12 N4 N3 110.82(15)
C12 N4 Cu2 118.70(12)
N3 N4 Cu2 128.60(12)
C16 N5 C13 118.01(17)
C16 N5 Cu2 127.51(15)
C13 N5 Cu2 114.32(12)
C15 N6 C14 116.60(18)
N1 C1 C2 122.6(2)
N1 C1 H1 118.7
C2 C1 H1 118.7
C3 C2 C1 118.6(2)
C3 C2 H2 120.7
C1 C2 H2 120.7
C2 C3 C4 119.6(2)
C2 C3 H3 120.2
C4 C3 H3 120.2
C5 C4 C3 119.1(2)
C5 C4 H4 120.5
C3 C4 H4 120.5
N1 C5 C4 120.80(17)
N1 C5 C6 113.46(16)
C4 C5 C6 125.67(18)
N3 C6 C7 125.80(16)
N3 C6 C5 111.37(16)
C7 C6 C5 122.84(16)
N2 C7 C8 120.83(18)
N2 C7 C6 119.35(16)
C8 C7 C6 119.81(17)
C9 C8 C7 120.1(2)
C9 C8 H8 120.0
C7 C8 H8 120.0
C10 C9 C8 118.8(2)
C10 C9 H9 120.6
C8 C9 H9 120.6
C9 C10 C11 118.5(2)
C9 C10 H10 120.7
C11 C10 H10 120.7
N2 C11 C10 123.3(2)
N2 C11 H11 118.4
C10 C11 H11 118.4
O1 C12 N4 125.17(16)
O1 C12 C13 123.02(16)
N4 C12 C13 111.82(16)
N5 C13 C14 120.93(17)
N5 C13 C12 114.29(16)
C14 C13 C12 124.76(17)
N6 C14 C13 121.43(19)
N6 C14 H14 119.3
C13 C14 H14 119.3
N6 C15 C16 122.76(19)
N6 C15 H15 118.6
C16 C15 H15 118.6
N5 C16 C15 120.3(2)
N5 C16 H16 119.9
C15 C16 H16 119.9
O2 C17 H17A 111.8
O2 C17 H17B 108.3
H17A C17 H17B 109.5
O2 C17 H17C 108.3
H17A C17 H17C 109.5
H17B C17 H17C 109.5

loop_
_geom_bond_atom_site_label_1
_geom_bond_atom_site_label_2
_geom_bond_distance
Cu1 N3 1.9824(16)
Cu1 N1 2.0171(19)
Cu1 O1 2.0921(16)
Cu1 Cl2 2.2255(7)
Cu1 Cl1 2.4606(11)
Cu2 N4 1.9376(16)
Cu2 N2 2.0300(18)
Cu2 N5 2.0369(19)
Cu2 Cl3 2.2260(7)
Cu2 O2 2.318(2)
O1 C12 1.246(2)
O2 C17 1.434(4)
O2 H22 0.77(5)
N1 C1 1.334(3)
N1 C5 1.362(3)
N2 C11 1.339(3)
N2 C7 1.360(2)
N3 C6 1.298(2)
N3 N4 1.360(2)
N4 C12 1.344(2)
N5 C16 1.331(3)
N5 C13 1.342(2)
N6 C15 1.327(3)
N6 C14 1.344(3)
C1 C2 1.386(3)
C1 H1 0.9300
C2 C3 1.373(4)
C2 H2 0.9300
C3 C4 1.395(3)
C3 H3 0.9300
C4 C5 1.387(3)
C4 H4 0.9300
C5 C6 1.493(2)
C6 C7 1.484(3)
C7 C8 1.389(3)
C8 C9 1.383(3)
C8 H8 0.9300
C9 C10 1.377(4)
C9 H9 0.9300
C10 C11 1.386(3)
C10 H10 0.9300
C11 H11 0.9300
C12 C13 1.491(2)
C13 C14 1.388(3)
C14 H14 0.9300
C15 C16 1.389(3)
C15 H15 0.9300
C16 H16 0.9300
C17 H17A 0.9600
C17 H17B 0.9601
C17 H17C 0.9600

loop_
_geom_torsion_atom_site_label_1
_geom_torsion_atom_site_label_2
_geom_torsion_atom_site_label_3
_geom_torsion_atom_site_label_4
_geom_torsion
C6 N3 N4 C12 171.88(17)
Cu1 N3 N4 C12 -2.61(19)
C6 N3 N4 Cu2 -24.2(3)
Cu1 N3 N4 Cu2 161.31(10)
C5 N1 C1 C2 -0.9(3)
Cu1 N1 C1 C2 -167.48(17)
N1 C1 C2 C3 1.3(4)
C1 C2 C3 C4 0.1(3)
C2 C3 C4 C5 -1.9(3)
C1 N1 C5 C4 -1.1(3)
Cu1 N1 C5 C4 166.71(14)
C1 N1 C5 C6 -178.26(18)
Cu1 N1 C5 C6 -10.5(2)
C3 C4 C5 N1 2.4(3)
C3 C4 C5 C6 179.28(18)
N4 N3 C6 C7 -1.5(3)
Cu1 N3 C6 C7 172.76(14)
N4 N3 C6 C5 178.26(16)
Cu1 N3 C6 C5 -7.5(2)
N1 C5 C6 N3 11.5(2)
C4 C5 C6 N3 -165.58(18)
N1 C5 C6 C7 -168.77(17)
C4 C5 C6 C7 14.2(3)
C11 N2 C7 C8 -5.9(3)
Cu2 N2 C7 C8 147.94(17)
C11 N2 C7 C6 174.68(19)
Cu2 N2 C7 C6 -31.5(2)
N3 C6 C7 N2 30.4(3)
C5 C6 C7 N2 -149.31(18)
N3 C6 C7 C8 -149.0(2)
C5 C6 C7 C8 31.2(3)
N2 C7 C8 C9 3.5(3)
C6 C7 C8 C9 -177.1(2)
C7 C8 C9 C10 1.6(4)
C8 C9 C10 C11 -3.9(4)
C7 N2 C11 C10 3.4(4)
Cu2 N2 C11 C10 -153.1(2)
C9 C10 C11 N2 1.5(4)
Cu1 O1 C12 N4 5.6(2)
Cu1 O1 C12 C13 -174.60(13)
N3 N4 C12 O1 -2.4(3)
Cu2 N4 C12 O1 -168.09(15)
N3 N4 C12 C13 177.84(15)
Cu2 N4 C12 C13 12.1(2)
C16 N5 C13 C14 -0.6(3)
Cu2 N5 C13 C14 -176.37(14)
C16 N5 C13 C12 177.90(17)
Cu2 N5 C13 C12 2.2(2)
O1 C12 C13 N5 171.30(18)
N4 C12 C13 N5 -8.9(2)
O1 C12 C13 C14 -10.2(3)
N4 C12 C13 C14 169.56(18)
C15 N6 C14 C13 -0.4(3)
N5 C13 C14 N6 1.1(3)
C12 C13 C14 N6 -177.29(18)
C14 N6 C15 C16 -0.6(3)
C13 N5 C16 C15 -0.4(3)
Cu2 N5 C16 C15 174.71(16)
N6 C15 C16 N5 1.1(4)
